data_7700755
loop_
_publ_author_name
'Leverett, Anthony R.'
'Diachenko, Vera'
'Cole, Marcus L.'
'McKay, Alasdair I.'

_publ_section_title
;
 Kinetic stabilization of low-oxidation state and terminal hydrido main
 group metal complexes by a sterically demanding
 N,N'-bis(2,6-terphenyl)triazenide.
;
_journal_issue 35
_journal_name_full 'Dalton transactions (Cambridge, England : 2003)'
_journal_page_first 13197
_journal_page_last 13204
_journal_paper_doi 10.1039/c9dt02562f
_journal_volume 48
_journal_year 2019
_chemical_formula_moiety 'C48 H52 Al N3'
_chemical_formula_sum 'C48 H52 Al N3'
_chemical_formula_weight 697.90
_chemical_name_common '[AlH2(N3Dmp2)]'
_chemical_properties_physical Air-sensitive,Moisture-sensitive,Oxygen-sensitive
_space_group_crystal_system triclinic
_space_group_IT_number 2
_space_group_name_Hall '-P 1'
_space_group_name_H-M_alt 'P -1'
_symmetry_space_group_name_Hall '-P 1'
_symmetry_space_group_name_H-M 'P -1'
_atom_sites_solution_hydrogens mixed
_atom_sites_solution_primary direct
_audit_creation_date 2019-01-30
_audit_creation_method
;
Olex2 1.2
(compiled 2018.05.29 svn.r3508 for OlexSys, GUI svn.r5506)
;
_audit_update_record
;
2019-02-11 deposited with the CCDC.    2019-08-06 downloaded from the CCDC.
;
_cell_angle_alpha 89.95(2)
_cell_angle_beta 82.91(2)
_cell_angle_gamma 85.68(2)
_cell_formula_units_Z 2
_cell_length_a 10.440(2)
_cell_length_b 12.331(3)
_cell_length_c 15.978(3)
_cell_measurement_reflns_used 3630
_cell_measurement_temperature 150(2)
_cell_measurement_theta_max 27.45
_cell_measurement_theta_min 2.57
_cell_volume 2035.3(7)
_computing_cell_refinement 'SAINT v7.68A (Bruker, 2009)'
_computing_data_reduction 'SAINT v7.68A (Bruker, 2009)'
_computing_molecular_graphics 'Olex2 (Dolomanov et al., 2009)'
_computing_publication_material 'Olex2 (Dolomanov et al., 2009)'
_computing_structure_refinement 'ShelXL (Sheldrick, 2015)'
_computing_structure_solution 'ShelXT (Sheldrick, 2015)'
_diffrn_ambient_temperature 150(2)
_diffrn_measured_fraction_theta_full 0.961
_diffrn_measured_fraction_theta_max 0.955
_diffrn_measurement_device_type 'Bruker APEX-II CCD'
_diffrn_measurement_method '\f and \w scans'
_diffrn_radiation_monochromator graphite
_diffrn_radiation_type MoK\a
_diffrn_radiation_wavelength 0.71073
_diffrn_reflns_av_R_equivalents 0.0500
_diffrn_reflns_av_unetI/netI 0.0848
_diffrn_reflns_Laue_measured_fraction_full 0.961
_diffrn_reflns_Laue_measured_fraction_max 0.955
_diffrn_reflns_limit_h_max 12
_diffrn_reflns_limit_h_min -8
_diffrn_reflns_limit_k_max 15
_diffrn_reflns_limit_k_min -15
_diffrn_reflns_limit_l_max 20
_diffrn_reflns_limit_l_min -20
_diffrn_reflns_number 18050
_diffrn_reflns_point_group_measured_fraction_full 0.961
_diffrn_reflns_point_group_measured_fraction_max 0.955
_diffrn_reflns_theta_full 26.000
_diffrn_reflns_theta_max 27.102
_diffrn_reflns_theta_min 2.216
_diffrn_standards_number 0
_exptl_absorpt_coefficient_mu 0.086
_exptl_absorpt_correction_T_max 0.7460
_exptl_absorpt_correction_T_min 0.6930
_exptl_absorpt_correction_type multi-scan
_exptl_absorpt_process_details
'SADABS-2008/1 (Bruker,2008) was used for absorption correction. wR2(int) was 0.0610 before and 0.0532 after correction. The Ratio of minimum to maximum transmission is 0.9290. The \l/2 correction factor is 0.0015.'
_exptl_crystal_colour yellow
_exptl_crystal_colour_primary yellow
_exptl_crystal_density_diffrn 1.139
_exptl_crystal_density_method 'not measured'
_exptl_crystal_description block
_exptl_crystal_F_000 748
_exptl_crystal_recrystallization_method 'Re-crystallisation from solvent: Hexane'
_exptl_crystal_size_max 0.1
_exptl_crystal_size_mid 0.05
_exptl_crystal_size_min 0.04
_refine_diff_density_max 0.275
_refine_diff_density_min -0.328
_refine_diff_density_rms 0.052
_refine_ls_extinction_method none
_refine_ls_goodness_of_fit_ref 1.014
_refine_ls_hydrogen_treatment mixed
_refine_ls_matrix_type full
_refine_ls_number_parameters 489
_refine_ls_number_reflns 8589
_refine_ls_number_restraints 435
_refine_ls_restrained_S_all 0.990
_refine_ls_R_factor_all 0.1020
_refine_ls_R_factor_gt 0.0527
_refine_ls_shift/su_max 0.000
_refine_ls_shift/su_mean 0.000
_refine_ls_structure_factor_coef Fsqd
_refine_ls_weighting_details 'w=1/[\s^2^(Fo^2^)+(0.0681P)^2^+0.0234P] where P=(Fo^2^+2Fc^2^)/3'
_refine_ls_weighting_scheme calc
_refine_ls_wR_factor_gt 0.1242
_refine_ls_wR_factor_ref 0.1451
_reflns_Friedel_coverage 0.000
_reflns_number_gt 5375
_reflns_number_total 8589
_reflns_threshold_expression 'I > 2\s(I)'
_cod_data_source_file c9dt02562f2.cif
_cod_data_source_block 12
_cod_depositor_comments 'Adding full bibliography for 7700747--7700761.cif.'
_cod_original_cell_volume 2035.5(7)
_cod_database_code 7700755
_shelx_shelxl_version_number 2018/3
_shelx_space_group_comment
;
The symmetry employed for this shelxl refinement is uniquely defined
by the following loop, which should always be used as a source of
symmetry information in preference to the above space-group names.
They are only intended as comments.
;
_olex2_refinement_description
;
1. Fixed Uiso
 At 1.2 times of:
  All C(H) groups
 At 1.5 times of:
  All C(H,H,H) groups
2. Rigid bond restraints
 N1, N2, N3
 with sigma for 1-2 distances of 0.01 and sigma for 1-3 distances of 0.01
3. Rigid body (RIGU) restrains
 N2, Al1, N3, N1, C25, C1, C26, C30, C40, C29, C2, C6, C16, C5, C31, C27, C28,
 C45, C41, C7, C3, C8, C12, C4, C21, C17, C32, C36, C44, C48, C42, C46, C43,
 C20, C24, C18, C22, C9, C13, C11, C15, C33, C37, C35, C39, C47, C19, C10, C23,
 C34, C14, C38
 with sigma for 1-2 distances of 0.004 and sigma for 1-3 distances of 0.004
4.a Aromatic/amide H refined with riding coordinates:
 C29(H29), C28(H28), C5(H5), C3(H3), C27(H27), C9(H9), C11(H11), C4(H4),
 C33(H33), C20(H20), C35(H35), C44(H44), C18(H18), C42(H42)
4.b Idealised Me refined as rotating group:
 C13(H13A,H13B,H13C), C37(H37A,H37B,H37C), C24(H24A,H24B,H24C), C22(H22A,H22B,
 H22C), C15(H15A,H15B,H15C), C39(H39A,H39B,H39C), C46(H46A,H46B,H46C), C14(H14A,
 H14B,H14C), C38(H38A,H38B,H38C), C48(H48A,H48B,H48C), C23(H23A,H23B,H23C),
 C47(H47A,H47B,H47C)
;
_olex2_submission_special_instructions 'No special instructions were received'

loop_
_space_group_symop_operation_xyz
'x, y, z'
'-x, -y, -z'

loop_
_atom_site_label
_atom_site_type_symbol
_atom_site_fract_x
_atom_site_fract_y
_atom_site_fract_z
_atom_site_U_iso_or_equiv
_atom_site_adp_type
_atom_site_occupancy
_atom_site_site_symmetry_order
_atom_site_calc_flag
_atom_site_refinement_flags_posn
_atom_site_refinement_flags_adp
Al1 Al 0.81408(6) 0.60246(6) 0.34557(4) 0.02919(18) Uani 1 1 d . U
N3 N 0.69382(14) 0.64815(13) 0.26614(10) 0.0193(4) Uani 1 1 d . U
N2 N 0.74871(15) 0.73804(13) 0.24191(10) 0.0186(4) Uani 1 1 d . U
N1 N 0.84635(15) 0.73972(13) 0.28742(10) 0.0186(4) Uani 1 1 d . U
C26 C 0.55435(18) 0.51290(16) 0.23715(12) 0.0196(4) Uani 1 1 d . U
C25 C 0.57351(17) 0.62411(16) 0.24060(12) 0.0184(4) Uani 1 1 d . U
C1 C 0.94326(17) 0.81419(16) 0.27039(12) 0.0188(4) Uani 1 1 d . U
C2 C 1.00624(18) 0.83857(16) 0.34030(13) 0.0206(4) Uani 1 1 d . U
C31 C 0.65681(18) 0.42830(15) 0.25464(13) 0.0195(4) Uani 1 1 d . U
C16 C 0.92721(18) 0.82677(17) 0.11208(12) 0.0215(4) Uani 1 1 d . U
C30 C 0.47521(18) 0.70341(16) 0.22580(12) 0.0202(4) Uani 1 1 d . U
C40 C 0.48649(18) 0.82273(16) 0.23265(13) 0.0218(5) Uani 1 1 d . U
C29 C 0.35890(19) 0.66664(17) 0.20560(14) 0.0258(5) Uani 1 1 d . U
H29 H 0.290700 0.718555 0.195472 0.031 Uiso 1 1 calc R .
C28 C 0.34031(19) 0.55728(18) 0.19994(14) 0.0291(5) Uani 1 1 d . U
H28 H 0.260802 0.534911 0.185302 0.035 Uiso 1 1 calc R .
C7 C 0.96025(18) 0.79388(17) 0.42500(12) 0.0211(4) Uani 1 1 d . U
C21 C 0.85612(19) 0.90793(18) 0.07198(13) 0.0253(5) Uani 1 1 d . U
C5 C 1.09143(18) 0.91786(16) 0.18231(13) 0.0238(5) Uani 1 1 d . U
H5 H 1.121657 0.945197 0.128448 0.029 Uiso 1 1 calc R .
C8 C 1.02473(19) 0.70030(17) 0.45479(13) 0.0236(5) Uani 1 1 d . U
C32 C 0.65714(19) 0.38398(17) 0.33535(13) 0.0234(5) Uani 1 1 d . U
C3 C 1.11068(19) 0.90311(17) 0.32920(14) 0.0245(5) Uani 1 1 d . U
H3 H 1.152973 0.920236 0.376311 0.029 Uiso 1 1 calc R .
C27 C 0.43717(19) 0.48089(17) 0.21556(13) 0.0255(5) Uani 1 1 d . U
H27 H 0.424242 0.405721 0.211627 0.031 Uiso 1 1 calc R .
C6 C 0.98510(18) 0.85371(16) 0.18982(13) 0.0212(4) Uani 1 1 d . U
C36 C 0.75080(19) 0.38927(17) 0.18878(13) 0.0245(5) Uani 1 1 d . U
C9 C 0.9763(2) 0.65718(18) 0.53180(13) 0.0270(5) Uani 1 1 d . U
H9 H 1.018925 0.593211 0.551640 0.032 Uiso 1 1 calc R .
C11 C 0.8078(2) 0.79867(18) 0.55097(13) 0.0289(5) Uani 1 1 d . U
H11 H 0.734432 0.833009 0.584420 0.035 Uiso 1 1 calc R .
C17 C 0.94802(19) 0.72170(18) 0.07686(13) 0.0258(5) Uani 1 1 d . U
C4 C 1.15367(19) 0.94260(17) 0.25065(14) 0.0255(5) Uani 1 1 d . U
H4 H 1.225287 0.986336 0.243614 0.031 Uiso 1 1 calc R .
C33 C 0.7511(2) 0.30198(17) 0.34823(14) 0.0274(5) Uani 1 1 d . U
H33 H 0.752283 0.272705 0.403173 0.033 Uiso 1 1 calc R .
C12 C 0.85170(19) 0.84424(18) 0.47411(13) 0.0254(5) Uani 1 1 d . U
C10 C 0.8679(2) 0.70487(18) 0.58013(13) 0.0266(5) Uani 1 1 d . U
C34 C 0.8432(2) 0.26135(17) 0.28391(15) 0.0284(5) Uani 1 1 d . U
C45 C 0.48999(19) 0.88546(17) 0.15955(14) 0.0266(5) Uani 1 1 d . U
C19 C 0.8226(2) 0.7769(2) -0.03589(14) 0.0332(6) Uani 1 1 d . U
C41 C 0.48833(19) 0.87293(17) 0.31120(14) 0.0261(5) Uani 1 1 d . U
C20 C 0.8052(2) 0.8807(2) -0.00114(14) 0.0321(5) Uani 1 1 d . U
H20 H 0.756652 0.935495 -0.028252 0.039 Uiso 1 1 calc R .
C35 C 0.8412(2) 0.30661(17) 0.20471(15) 0.0295(5) Uani 1 1 d . U
H35 H 0.903954 0.279968 0.159889 0.035 Uiso 1 1 calc R .
C44 C 0.4983(2) 0.99725(18) 0.16611(16) 0.0334(6) Uani 1 1 d . U
H44 H 0.501146 1.039818 0.116417 0.040 Uiso 1 1 calc R .
C18 C 0.8950(2) 0.69924(19) 0.00387(14) 0.0311(5) Uani 1 1 d . U
H18 H 0.908965 0.627886 -0.019485 0.037 Uiso 1 1 calc R .
C13 C 1.1451(2) 0.64622(19) 0.40527(15) 0.0332(5) Uani 1 1 d . U
H13A H 1.125676 0.625188 0.349325 0.050 Uiso 1 1 calc GR .
H13B H 1.174358 0.581321 0.435158 0.050 Uiso 1 1 calc GR .
H13C H 1.213355 0.697045 0.399176 0.050 Uiso 1 1 calc GR .
C42 C 0.49567(19) 0.98526(18) 0.31456(16) 0.0332(6) Uani 1 1 d . U
H42 H 0.496043 1.019494 0.367754 0.040 Uiso 1 1 calc R .
C43 C 0.5024(2) 1.04833(18) 0.24273(18) 0.0358(6) Uani 1 1 d . U
C37 C 0.5536(2) 0.41936(19) 0.40680(14) 0.0330(5) Uani 1 1 d . U
H37A H 0.531785 0.497799 0.403279 0.049 Uiso 1 1 calc GR .
H37B H 0.585724 0.402816 0.460834 0.049 Uiso 1 1 calc GR .
H37C H 0.476204 0.380396 0.402577 0.049 Uiso 1 1 calc GR .
C24 C 0.8340(2) 1.02214(18) 0.10675(16) 0.0358(6) Uani 1 1 d . U
H24A H 0.798181 1.020251 0.166342 0.054 Uiso 1 1 calc GR .
H24B H 0.772995 1.064275 0.075098 0.054 Uiso 1 1 calc GR .
H24C H 0.916382 1.056234 0.101443 0.054 Uiso 1 1 calc GR .
C22 C 1.0276(2) 0.63337(18) 0.11656(15) 0.0356(6) Uani 1 1 d . U
H22A H 1.106525 0.662430 0.131740 0.053 Uiso 1 1 calc GR .
H22B H 1.050870 0.573008 0.076384 0.053 Uiso 1 1 calc GR .
H22C H 0.977109 0.607244 0.167379 0.053 Uiso 1 1 calc GR .
C15 C 0.7841(2) 0.94730(19) 0.44500(15) 0.0366(6) Uani 1 1 d . U
H15A H 0.844864 1.004458 0.438481 0.055 Uiso 1 1 calc GR .
H15B H 0.710493 0.970497 0.486843 0.055 Uiso 1 1 calc GR .
H15C H 0.753168 0.933935 0.390758 0.055 Uiso 1 1 calc GR .
C39 C 0.7508(2) 0.4352(2) 0.10128(14) 0.0397(6) Uani 1 1 d . U
H39A H 0.669531 0.421404 0.079823 0.060 Uiso 1 1 calc GR .
H39B H 0.823769 0.400375 0.063909 0.060 Uiso 1 1 calc GR .
H39C H 0.759136 0.513793 0.103246 0.060 Uiso 1 1 calc GR .
C46 C 0.4818(2) 0.80883(19) 0.39172(14) 0.0354(6) Uani 1 1 d . U
H46A H 0.427876 0.747878 0.387445 0.053 Uiso 1 1 calc GR .
H46B H 0.444122 0.856079 0.439107 0.053 Uiso 1 1 calc GR .
H46C H 0.569282 0.780836 0.400995 0.053 Uiso 1 1 calc GR .
C14 C 0.8157(2) 0.6551(2) 0.66232(14) 0.0384(6) Uani 1 1 d . U
H14A H 0.755954 0.600616 0.651552 0.058 Uiso 1 1 calc GR .
H14B H 0.769795 0.712011 0.699786 0.058 Uiso 1 1 calc GR .
H14C H 0.887597 0.620240 0.689089 0.058 Uiso 1 1 calc GR .
C38 C 0.9377(2) 0.16697(18) 0.29810(17) 0.0412(6) Uani 1 1 d . U
H38A H 0.956606 0.168221 0.356653 0.062 Uiso 1 1 calc GR .
H38B H 1.017946 0.172435 0.259950 0.062 Uiso 1 1 calc GR .
H38C H 0.900153 0.098752 0.286961 0.062 Uiso 1 1 calc GR .
C48 C 0.4860(2) 0.8345(2) 0.07414(15) 0.0385(6) Uani 1 1 d . U
H48A H 0.547520 0.770139 0.067021 0.058 Uiso 1 1 calc GR .
H48B H 0.509545 0.887196 0.029980 0.058 Uiso 1 1 calc GR .
H48C H 0.398520 0.813151 0.069953 0.058 Uiso 1 1 calc GR .
C23 C 0.7623(3) 0.7493(3) -0.11369(16) 0.0528(8) Uani 1 1 d . U
H23A H 0.676259 0.723790 -0.096849 0.079 Uiso 1 1 calc GR .
H23B H 0.817094 0.692002 -0.145998 0.079 Uiso 1 1 calc GR .
H23C H 0.754275 0.814223 -0.148652 0.079 Uiso 1 1 calc GR .
C47 C 0.5166(2) 1.16972(19) 0.2471(2) 0.0530(8) Uani 1 1 d . U
H47A H 0.607544 1.183828 0.231704 0.080 Uiso 1 1 calc GR .
H47B H 0.487622 1.196312 0.304653 0.080 Uiso 1 1 calc GR .
H47C H 0.463646 1.207416 0.207905 0.080 Uiso 1 1 calc GR .
H H 0.743(2) 0.6055(18) 0.4355(14) 0.045(7) Uiso 1 1 d . .
HA H 0.928(2) 0.5196(18) 0.3154(14) 0.044(7) Uiso 1 1 d . .

loop_
_atom_site_aniso_label
_atom_site_aniso_U_11
_atom_site_aniso_U_22
_atom_site_aniso_U_33
_atom_site_aniso_U_23
_atom_site_aniso_U_13
_atom_site_aniso_U_12
Al1 0.0246(4) 0.0306(4) 0.0348(4) 0.0136(3) -0.0107(3) -0.0071(3)
N3 0.0174(8) 0.0161(9) 0.0252(10) 0.0024(7) -0.0043(7) -0.0035(6)
N2 0.0172(8) 0.0180(9) 0.0200(9) -0.0003(7) 0.0009(7) -0.0017(6)
N1 0.0168(8) 0.0232(9) 0.0171(9) 0.0017(7) -0.0050(7) -0.0059(7)
C26 0.0189(10) 0.0179(11) 0.0220(11) 0.0023(8) -0.0017(8) -0.0029(8)
C25 0.0164(10) 0.0194(11) 0.0193(11) 0.0007(8) -0.0017(8) -0.0016(8)
C1 0.0162(10) 0.0167(10) 0.0235(11) 0.0009(8) -0.0022(8) -0.0012(8)
C2 0.0199(10) 0.0188(11) 0.0233(11) 0.0002(9) -0.0040(8) -0.0014(8)
C31 0.0181(10) 0.0138(10) 0.0270(11) 0.0002(8) -0.0039(8) -0.0024(7)
C16 0.0192(10) 0.0255(12) 0.0195(11) 0.0057(9) 0.0009(8) -0.0061(8)
C30 0.0177(10) 0.0193(11) 0.0232(11) 0.0019(9) -0.0015(8) -0.0012(8)
C40 0.0131(10) 0.0185(11) 0.0342(12) 0.0009(9) -0.0046(8) 0.0000(8)
C29 0.0176(10) 0.0243(12) 0.0359(13) 0.0046(10) -0.0065(9) 0.0002(8)
C28 0.0185(11) 0.0259(12) 0.0447(14) 0.0013(10) -0.0093(10) -0.0058(9)
C7 0.0198(10) 0.0259(12) 0.0193(11) -0.0006(9) -0.0065(8) -0.0054(8)
C21 0.0220(11) 0.0301(12) 0.0243(12) 0.0073(9) -0.0021(8) -0.0063(9)
C5 0.0212(11) 0.0222(12) 0.0273(12) 0.0042(9) 0.0001(9) -0.0020(8)
C8 0.0219(11) 0.0286(12) 0.0216(11) -0.0023(9) -0.0057(8) -0.0046(9)
C32 0.0250(11) 0.0198(11) 0.0265(12) 0.0002(9) -0.0050(9) -0.0049(8)
C3 0.0209(11) 0.0249(12) 0.0291(12) -0.0012(9) -0.0081(9) -0.0025(8)
C27 0.0236(11) 0.0171(11) 0.0374(13) 0.0010(9) -0.0067(9) -0.0061(8)
C6 0.0189(10) 0.0182(11) 0.0258(11) 0.0008(9) -0.0022(8) 0.0012(8)
C36 0.0226(11) 0.0223(12) 0.0287(12) 0.0007(9) -0.0020(9) -0.0042(8)
C9 0.0284(12) 0.0287(13) 0.0254(12) 0.0026(10) -0.0090(9) -0.0018(9)
C11 0.0258(11) 0.0356(14) 0.0242(12) -0.0037(10) -0.0001(9) -0.0008(9)
C17 0.0238(11) 0.0310(13) 0.0216(11) -0.0001(9) 0.0015(9) -0.0040(9)
C4 0.0188(10) 0.0214(12) 0.0363(13) 0.0014(10) -0.0025(9) -0.0042(8)
C33 0.0299(12) 0.0229(12) 0.0317(13) 0.0047(10) -0.0117(9) -0.0043(9)
C12 0.0236(11) 0.0283(12) 0.0251(12) -0.0031(9) -0.0058(9) -0.0025(9)
C10 0.0280(12) 0.0332(13) 0.0201(11) 0.0020(10) -0.0061(9) -0.0064(9)
C34 0.0248(11) 0.0202(12) 0.0421(14) 0.0002(10) -0.0110(10) -0.0034(9)
C45 0.0182(11) 0.0229(12) 0.0392(13) 0.0078(10) -0.0043(9) -0.0028(8)
C19 0.0281(12) 0.0511(16) 0.0215(12) 0.0009(11) -0.0026(9) -0.0097(11)
C41 0.0167(10) 0.0238(12) 0.0379(13) -0.0027(10) -0.0053(9) 0.0002(8)
C20 0.0288(12) 0.0431(15) 0.0252(12) 0.0138(11) -0.0054(9) -0.0042(10)
C35 0.0222(11) 0.0250(12) 0.0400(14) -0.0067(10) -0.0001(9) 0.0004(9)
C44 0.0228(12) 0.0263(13) 0.0522(16) 0.0147(11) -0.0076(10) -0.0037(9)
C18 0.0307(12) 0.0362(14) 0.0258(12) -0.0061(10) -0.0006(9) -0.0034(10)
C13 0.0281(12) 0.0356(14) 0.0350(14) 0.0036(11) -0.0039(10) 0.0031(10)
C42 0.0208(11) 0.0280(13) 0.0519(16) -0.0122(11) -0.0112(10) 0.0023(9)
C43 0.0165(11) 0.0175(12) 0.0750(19) 0.0012(12) -0.0130(11) 0.0000(8)
C37 0.0364(13) 0.0339(14) 0.0272(13) 0.0008(10) 0.0004(10) -0.0010(10)
C24 0.0336(13) 0.0271(13) 0.0477(16) 0.0076(11) -0.0120(11) 0.0016(10)
C22 0.0402(14) 0.0279(13) 0.0377(14) -0.0056(11) -0.0071(11) 0.0069(10)
C15 0.0363(13) 0.0349(14) 0.0361(14) 0.0036(11) 0.0006(10) 0.0053(10)
C39 0.0383(14) 0.0490(16) 0.0290(13) 0.0033(12) 0.0033(10) 0.0036(11)
C46 0.0370(13) 0.0375(15) 0.0317(13) -0.0073(11) -0.0046(10) -0.0013(10)
C14 0.0426(14) 0.0451(16) 0.0259(13) 0.0059(11) 0.0012(10) -0.0018(11)
C38 0.0344(14) 0.0247(13) 0.0667(19) 0.0015(12) -0.0180(12) 0.0028(10)
C48 0.0425(14) 0.0393(15) 0.0340(14) 0.0113(11) -0.0032(11) -0.0071(11)
C23 0.0543(17) 0.077(2) 0.0291(15) -0.0044(14) -0.0133(12) -0.0078(15)
C47 0.0395(15) 0.0241(14) 0.099(2) 0.0010(14) -0.0233(15) -0.0021(11)

loop_
_atom_type_symbol
_atom_type_description
_atom_type_scat_dispersion_real
_atom_type_scat_dispersion_imag
_atom_type_scat_source
C C 0.0033 0.0016 'International Tables Vol C Tables 4.2.6.8 and 6.1.1.4'
H H 0.0000 0.0000 'International Tables Vol C Tables 4.2.6.8 and 6.1.1.4'
Al Al 0.0645 0.0514 'International Tables Vol C Tables 4.2.6.8 and 6.1.1.4'
N N 0.0061 0.0033 'International Tables Vol C Tables 4.2.6.8 and 6.1.1.4'

loop_
_geom_angle_atom_site_label_1
_geom_angle_atom_site_label_2
_geom_angle_atom_site_label_3
_geom_angle
N3 Al1 N1 64.35(7)
N3 Al1 H 110.0(8)
N3 Al1 HA 118.3(8)
N1 Al1 H 119.3(8)
N1 Al1 HA 107.6(8)
H Al1 HA 123.3(12)
N2 N3 Al1 96.34(11)
N2 N3 C25 121.40(16)
C25 N3 Al1 141.50(13)
N3 N2 N1 103.72(15)
N2 N1 Al1 95.57(11)
N2 N1 C1 121.51(16)
C1 N1 Al1 141.30(13)
C25 C26 C31 121.52(16)
C27 C26 C25 119.18(18)
C27 C26 C31 119.29(17)
C26 C25 N3 114.76(16)
C26 C25 C30 121.10(17)
C30 C25 N3 123.96(17)
C2 C1 N1 114.37(17)
C6 C1 N1 124.51(17)
C6 C1 C2 120.82(17)
C1 C2 C7 119.41(17)
C3 C2 C1 119.30(18)
C3 C2 C7 121.29(18)
C32 C31 C26 120.53(18)
C32 C31 C36 119.70(18)
C36 C31 C26 119.72(18)
C21 C16 C6 119.91(19)
C21 C16 C17 119.64(19)
C17 C16 C6 120.39(18)
C25 C30 C40 123.96(17)
C29 C30 C25 117.23(18)
C29 C30 C40 118.79(17)
C45 C40 C30 118.92(19)
C45 C40 C41 120.0(2)
C41 C40 C30 121.05(19)
C30 C29 H29 119.0
C28 C29 C30 122.07(19)
C28 C29 H29 119.0
C29 C28 H28 120.1
C27 C28 C29 119.84(18)
C27 C28 H28 120.1
C8 C7 C2 120.04(18)
C12 C7 C2 120.13(18)
C12 C7 C8 119.82(19)
C16 C21 C24 121.27(19)
C20 C21 C16 118.6(2)
C20 C21 C24 120.16(19)
C6 C5 H5 118.9
C4 C5 H5 118.9
C4 C5 C6 122.26(19)
C7 C8 C13 121.39(19)
C9 C8 C7 118.95(19)
C9 C8 C13 119.65(19)
C31 C32 C37 121.39(18)
C33 C32 C31 118.77(19)
C33 C32 C37 119.76(19)
C2 C3 H3 119.5
C4 C3 C2 120.90(19)
C4 C3 H3 119.5
C26 C27 H27 119.7
C28 C27 C26 120.54(19)
C28 C27 H27 119.7
C1 C6 C16 123.78(17)
C5 C6 C1 117.37(18)
C5 C6 C16 118.78(18)
C31 C36 C39 120.35(18)
C35 C36 C31 119.2(2)
C35 C36 C39 120.4(2)
C8 C9 H9 119.1
C10 C9 C8 121.8(2)
C10 C9 H9 119.1
C12 C11 H11 119.0
C10 C11 H11 119.0
C10 C11 C12 121.9(2)
C16 C17 C22 121.16(19)
C18 C17 C16 119.3(2)
C18 C17 C22 119.6(2)
C5 C4 H4 120.3
C3 C4 C5 119.35(19)
C3 C4 H4 120.3
C32 C33 H33 118.8
C34 C33 C32 122.4(2)
C34 C33 H33 118.8
C7 C12 C15 120.74(19)
C11 C12 C7 119.0(2)
C11 C12 C15 120.23(19)
C9 C10 C11 118.4(2)
C9 C10 C14 120.7(2)
C11 C10 C14 120.9(2)
C33 C34 C35 117.81(19)
C33 C34 C38 121.3(2)
C35 C34 C38 120.8(2)
C40 C45 C48 121.5(2)
C44 C45 C40 118.9(2)
C44 C45 C48 119.6(2)
C20 C19 C23 121.2(2)
C18 C19 C20 117.7(2)
C18 C19 C23 121.1(2)
C40 C41 C46 121.76(19)
C42 C41 C40 118.9(2)
C42 C41 C46 119.3(2)
C21 C20 H20 118.7
C19 C20 C21 122.6(2)
C19 C20 H20 118.7
C36 C35 C34 122.1(2)
C36 C35 H35 118.9
C34 C35 H35 118.9
C45 C44 H44 119.0
C43 C44 C45 122.1(2)
C43 C44 H44 119.0
C17 C18 H18 118.9
C19 C18 C17 122.2(2)
C19 C18 H18 118.9
C8 C13 H13A 109.5
C8 C13 H13B 109.5
C8 C13 H13C 109.5
H13A C13 H13B 109.5
H13A C13 H13C 109.5
H13B C13 H13C 109.5
C41 C42 H42 119.0
C43 C42 C41 122.0(2)
C43 C42 H42 119.0
C44 C43 C47 120.7(2)
C42 C43 C44 118.1(2)
C42 C43 C47 121.2(2)
C32 C37 H37A 109.5
C32 C37 H37B 109.5
C32 C37 H37C 109.5
H37A C37 H37B 109.5
H37A C37 H37C 109.5
H37B C37 H37C 109.5
C21 C24 H24A 109.5
C21 C24 H24B 109.5
C21 C24 H24C 109.5
H24A C24 H24B 109.5
H24A C24 H24C 109.5
H24B C24 H24C 109.5
C17 C22 H22A 109.5
C17 C22 H22B 109.5
C17 C22 H22C 109.5
H22A C22 H22B 109.5
H22A C22 H22C 109.5
H22B C22 H22C 109.5
C12 C15 H15A 109.5
C12 C15 H15B 109.5
C12 C15 H15C 109.5
H15A C15 H15B 109.5
H15A C15 H15C 109.5
H15B C15 H15C 109.5
C36 C39 H39A 109.5
C36 C39 H39B 109.5
C36 C39 H39C 109.5
H39A C39 H39B 109.5
H39A C39 H39C 109.5
H39B C39 H39C 109.5
C41 C46 H46A 109.5
C41 C46 H46B 109.5
C41 C46 H46C 109.5
H46A C46 H46B 109.5
H46A C46 H46C 109.5
H46B C46 H46C 109.5
C10 C14 H14A 109.5
C10 C14 H14B 109.5
C10 C14 H14C 109.5
H14A C14 H14B 109.5
H14A C14 H14C 109.5
H14B C14 H14C 109.5
C34 C38 H38A 109.5
C34 C38 H38B 109.5
C34 C38 H38C 109.5
H38A C38 H38B 109.5
H38A C38 H38C 109.5
H38B C38 H38C 109.5
C45 C48 H48A 109.5
C45 C48 H48B 109.5
C45 C48 H48C 109.5
H48A C48 H48B 109.5
H48A C48 H48C 109.5
H48B C48 H48C 109.5
C19 C23 H23A 109.5
C19 C23 H23B 109.5
C19 C23 H23C 109.5
H23A C23 H23B 109.5
H23A C23 H23C 109.5
H23B C23 H23C 109.5
C43 C47 H47A 109.5
C43 C47 H47B 109.5
C43 C47 H47C 109.5
H47A C47 H47B 109.5
H47A C47 H47C 109.5
H47B C47 H47C 109.5

loop_
_geom_bond_atom_site_label_1
_geom_bond_atom_site_label_2
_geom_bond_distance
Al1 N3 1.9469(17)
Al1 N1 1.9615(18)
Al1 H 1.53(2)
Al1 HA 1.54(2)
N3 N2 1.322(2)
N3 C25 1.419(2)
N2 N1 1.324(2)
N1 C1 1.419(2)
C26 C25 1.403(3)
C26 C31 1.489(3)
C26 C27 1.396(3)
C25 C30 1.405(3)
C1 C2 1.408(3)
C1 C6 1.406(3)
C2 C7 1.498(3)
C2 C3 1.392(3)
C31 C32 1.400(3)
C31 C36 1.406(3)
C16 C21 1.402(3)
C16 C6 1.495(3)
C16 C17 1.404(3)
C30 C40 1.490(3)
C30 C29 1.402(3)
C40 C45 1.399(3)
C40 C41 1.403(3)
C29 H29 0.9500
C29 C28 1.381(3)
C28 H28 0.9500
C28 C27 1.375(3)
C7 C8 1.404(3)
C7 C12 1.400(3)
C21 C20 1.393(3)
C21 C24 1.505(3)
C5 H5 0.9500
C5 C6 1.404(3)
C5 C4 1.383(3)
C8 C9 1.392(3)
C8 C13 1.510(3)
C32 C33 1.388(3)
C32 C37 1.512(3)
C3 H3 0.9500
C3 C4 1.381(3)
C27 H27 0.9500
C36 C35 1.381(3)
C36 C39 1.508(3)
C9 H9 0.9500
C9 C10 1.381(3)
C11 H11 0.9500
C11 C12 1.390(3)
C11 C10 1.382(3)
C17 C18 1.388(3)
C17 C22 1.507(3)
C4 H4 0.9500
C33 H33 0.9500
C33 C34 1.384(3)
C12 C15 1.508(3)
C10 C14 1.507(3)
C34 C35 1.385(3)
C34 C38 1.503(3)
C45 C44 1.393(3)
C45 C48 1.509(3)
C19 C20 1.386(3)
C19 C18 1.378(3)
C19 C23 1.512(3)
C41 C42 1.394(3)
C41 C46 1.506(3)
C20 H20 0.9500
C35 H35 0.9500
C44 H44 0.9500
C44 C43 1.384(3)
C18 H18 0.9500
C13 H13A 0.9800
C13 H13B 0.9800
C13 H13C 0.9800
C42 H42 0.9500
C42 C43 1.383(3)
C43 C47 1.518(3)
C37 H37A 0.9800
C37 H37B 0.9800
C37 H37C 0.9800
C24 H24A 0.9800
C24 H24B 0.9800
C24 H24C 0.9800
C22 H22A 0.9800
C22 H22B 0.9800
C22 H22C 0.9800
C15 H15A 0.9800
C15 H15B 0.9800
C15 H15C 0.9800
C39 H39A 0.9800
C39 H39B 0.9800
C39 H39C 0.9800
C46 H46A 0.9800
C46 H46B 0.9800
C46 H46C 0.9800
C14 H14A 0.9800
C14 H14B 0.9800
C14 H14C 0.9800
C38 H38A 0.9800
C38 H38B 0.9800
C38 H38C 0.9800
C48 H48A 0.9800
C48 H48B 0.9800
C48 H48C 0.9800
C23 H23A 0.9800
C23 H23B 0.9800
C23 H23C 0.9800
C47 H47A 0.9800
C47 H47B 0.9800
C47 H47C 0.9800

loop_
_geom_torsion_atom_site_label_1
_geom_torsion_atom_site_label_2
_geom_torsion_atom_site_label_3
_geom_torsion_atom_site_label_4
_geom_torsion
Al1 N3 N2 N1 -1.03(14)
Al1 N3 C25 C26 -39.9(3)
Al1 N3 C25 C30 135.3(2)
Al1 N1 C1 C2 -43.9(3)
Al1 N1 C1 C6 129.8(2)
N3 N2 N1 Al1 1.02(14)
N3 N2 N1 C1 169.39(16)
N3 C25 C30 C40 1.9(3)
N3 C25 C30 C29 -176.42(18)
N2 N3 C25 C26 152.84(17)
N2 N3 C25 C30 -31.9(3)
N2 N1 C1 C2 154.80(17)
N2 N1 C1 C6 -31.4(3)
N1 C1 C2 C7 -5.2(3)
N1 C1 C2 C3 174.37(17)
N1 C1 C6 C16 3.5(3)
N1 C1 C6 C5 -173.35(18)
C26 C25 C30 C40 176.82(19)
C26 C25 C30 C29 -1.5(3)
C26 C31 C32 C33 177.30(18)
C26 C31 C32 C37 0.6(3)
C26 C31 C36 C35 -176.51(18)
C26 C31 C36 C39 2.0(3)
C25 N3 N2 N1 171.01(16)
C25 C26 C31 C32 95.2(2)
C25 C26 C31 C36 -87.5(2)
C25 C26 C27 C28 -1.7(3)
C25 C30 C40 C45 112.8(2)
C25 C30 C40 C41 -69.8(3)
C25 C30 C29 C28 -0.2(3)
C1 C2 C7 C8 98.9(2)
C1 C2 C7 C12 -80.1(3)
C1 C2 C3 C4 -0.5(3)
C2 C1 C6 C16 176.91(18)
C2 C1 C6 C5 0.0(3)
C2 C7 C8 C9 -176.80(18)
C2 C7 C8 C13 3.4(3)
C2 C7 C12 C11 177.43(18)
C2 C7 C12 C15 -3.5(3)
C2 C3 C4 C5 0.3(3)
C31 C26 C25 N3 -3.2(3)
C31 C26 C25 C30 -178.58(18)
C31 C26 C27 C28 179.31(19)
C31 C32 C33 C34 -1.0(3)
C31 C36 C35 C34 -0.6(3)
C16 C21 C20 C19 -0.3(3)
C16 C17 C18 C19 0.4(3)
C30 C40 C45 C44 178.89(17)
C30 C40 C45 C48 -1.6(3)
C30 C40 C41 C42 -178.36(17)
C30 C40 C41 C46 1.3(3)
C30 C29 C28 C27 0.9(3)
C40 C30 C29 C28 -178.6(2)
C40 C45 C44 C43 -0.4(3)
C40 C41 C42 C43 -0.6(3)
C29 C30 C40 C45 -68.9(3)
C29 C30 C40 C41 108.5(2)
C29 C28 C27 C26 0.0(3)
C7 C2 C3 C4 179.01(18)
C7 C8 C9 C10 -1.0(3)
C21 C16 C6 C1 111.9(2)
C21 C16 C6 C5 -71.3(2)
C21 C16 C17 C18 -1.6(3)
C21 C16 C17 C22 177.97(19)
C8 C7 C12 C11 -1.6(3)
C8 C7 C12 C15 177.5(2)
C8 C9 C10 C11 -0.8(3)
C8 C9 C10 C14 178.6(2)
C32 C31 C36 C35 0.8(3)
C32 C31 C36 C39 179.28(19)
C32 C33 C34 C35 1.2(3)
C32 C33 C34 C38 -175.4(2)
C3 C2 C7 C8 -80.7(3)
C3 C2 C7 C12 100.3(2)
C27 C26 C25 N3 177.78(17)
C27 C26 C25 C30 2.4(3)
C27 C26 C31 C32 -85.8(3)
C27 C26 C31 C36 91.5(2)
C6 C1 C2 C7 -179.18(17)
C6 C1 C2 C3 0.4(3)
C6 C16 C21 C20 178.93(18)
C6 C16 C21 C24 -1.4(3)
C6 C16 C17 C18 -178.95(19)
C6 C16 C17 C22 0.6(3)
C6 C5 C4 C3 0.1(3)
C36 C31 C32 C33 0.0(3)
C36 C31 C32 C37 -176.69(19)
C17 C16 C21 C20 1.6(3)
C17 C16 C21 C24 -178.74(19)
C17 C16 C6 C1 -70.8(3)
C17 C16 C6 C5 106.0(2)
C4 C5 C6 C1 -0.3(3)
C4 C5 C6 C16 -177.31(18)
C33 C34 C35 C36 -0.3(3)
C12 C7 C8 C9 2.2(3)
C12 C7 C8 C13 -177.59(19)
C12 C11 C10 C9 1.5(3)
C12 C11 C10 C14 -178.0(2)
C10 C11 C12 C7 -0.3(3)
C10 C11 C12 C15 -179.4(2)
C45 C40 C41 C42 -1.0(3)
C45 C40 C41 C46 178.67(18)
C45 C44 C43 C42 -1.2(3)
C45 C44 C43 C47 177.67(19)
C41 C40 C45 C44 1.5(3)
C41 C40 C45 C48 -179.03(19)
C41 C42 C43 C44 1.7(3)
C41 C42 C43 C47 -177.16(19)
C20 C19 C18 C17 0.9(3)
C18 C19 C20 C21 -0.9(3)
C13 C8 C9 C10 178.79(19)
C37 C32 C33 C34 175.74(19)
C24 C21 C20 C19 180.0(2)
C22 C17 C18 C19 -179.2(2)
C39 C36 C35 C34 -179.1(2)
C46 C41 C42 C43 179.72(19)
C38 C34 C35 C36 176.3(2)
C48 C45 C44 C43 -179.9(2)
C23 C19 C20 C21 177.9(2)
C23 C19 C18 C17 -177.9(2)
